data_4024120
loop_
_publ_author_name
'Anjan Patel'
'Falk Liebner'
'Thomas Netscher'
'Kurt Mereiter'
'Thomas Rosenau'

_publ_contact_author_address
;
 Prof. Dr. Thomas Rosenau
 Department of Chemistry,  
 University of Natural Resources (BOKU), 
 Muthgasse 18, 
 A-1190 Vienna, Austria 
;
_publ_contact_author_email thomas.rosenau@boku.ac.at
_publ_contact_author_fax '+43-1-36006 6059'
_publ_contact_author_name 'Prof. Dr. Thomas Rosenau'
_publ_contact_author_phone '+43-1-36006 6061'
_publ_section_title
;
 Vitamin E Chemistry. Nitration of Non-\a-tocopherols:
 Products and Mechanistic Considerations
;
_journal_name_full 'Journal of Organic Chemistry'
_journal_page_first 6504
_journal_page_last 6512
_journal_paper_doi 10.1021/jo0706832
_journal_volume 72
_journal_year 2007
_chemical_formula_moiety 'C12 H15 N O4'
_chemical_formula_sum 'C12 H15 N O4'
_chemical_formula_weight 237.25
_chemical_name_common 'compound (23)'
_chemical_name_systematic
; 
6-Hydroxy-5-nitro-2,2,8-trimethylchroman
;
_space_group_IT_number 2
_symmetry_cell_setting triclinic
_symmetry_space_group_name_Hall '-P 1'
_symmetry_space_group_name_H-M 'P -1'
_atom_sites_solution_hydrogens geom
_atom_sites_solution_primary direct
_atom_sites_solution_secondary difmap
_audit_creation_method SHELXL-97
_cell_angle_alpha 108.101(4)
_cell_angle_beta 91.717(4)
_cell_angle_gamma 96.312(4)
_cell_formula_units_Z 2
_cell_length_a 6.7561(14)
_cell_length_b 9.3500(19)
_cell_length_c 9.6965(19)
_cell_measurement_reflns_used 1391
_cell_measurement_temperature 173(2)
_cell_measurement_theta_max 27.0
_cell_measurement_theta_min 2.4
_cell_volume 577.4(2)
_computing_cell_refinement 'Bruker SAINT'
_computing_data_collection 'Bruker SMART'
_computing_data_reduction 'Bruker SAINT, SADABS, XPREP'
_computing_molecular_graphics 'Bruker SHELXTL'
_computing_publication_material 'Bruker SHELXTL'
_computing_structure_refinement 'SHELXL-97 (Sheldrick, 1997)'
_computing_structure_solution 'SHELXS-97 (Sheldrick, 1997)'
_diffrn_ambient_temperature 173(2)
_diffrn_measured_fraction_theta_full 0.919
_diffrn_measured_fraction_theta_max 0.959
_diffrn_measurement_device_type 'CCD area detector'
_diffrn_measurement_method 'phi and omega scans'
_diffrn_radiation_monochromator graphite
_diffrn_radiation_source 'fine-focus sealed tube'
_diffrn_radiation_type MoK\a
_diffrn_radiation_wavelength 0.71073
_diffrn_reflns_av_R_equivalents 0.0164
_diffrn_reflns_av_sigmaI/netI 0.0310
_diffrn_reflns_limit_h_max 8
_diffrn_reflns_limit_h_min -8
_diffrn_reflns_limit_k_max 11
_diffrn_reflns_limit_k_min -11
_diffrn_reflns_limit_l_max 12
_diffrn_reflns_limit_l_min -11
_diffrn_reflns_number 4048
_diffrn_reflns_theta_full 26.99
_diffrn_reflns_theta_max 26.99
_diffrn_reflns_theta_min 2.31
_diffrn_standards_decay_% 0
_exptl_absorpt_coefficient_mu 0.103
_exptl_absorpt_correction_T_max 1.00
_exptl_absorpt_correction_T_min 0.87
_exptl_absorpt_correction_type multi-scan
_exptl_absorpt_process_details 'program SADABS'
_exptl_crystal_colour yellow
_exptl_crystal_density_diffrn 1.365
_exptl_crystal_density_method 'not measured'
_exptl_crystal_description blade
_exptl_crystal_F_000 252
_exptl_crystal_size_max 0.59
_exptl_crystal_size_mid 0.20
_exptl_crystal_size_min 0.04
_refine_diff_density_max 0.285
_refine_diff_density_min -0.177
_refine_diff_density_rms 0.047
_refine_ls_extinction_method none
_refine_ls_goodness_of_fit_ref 1.060
_refine_ls_hydrogen_treatment constr
_refine_ls_matrix_type full
_refine_ls_number_parameters 157
_refine_ls_number_reflns 2419
_refine_ls_number_restraints 46
_refine_ls_restrained_S_all 1.053
_refine_ls_R_factor_all 0.0659
_refine_ls_R_factor_gt 0.0495
_refine_ls_shift/su_max 0.001
_refine_ls_shift/su_mean 0.000
_refine_ls_structure_factor_coef Fsqd
_refine_ls_weighting_details 'calc w=1/[\s^2^(Fo^2^)+(0.0606P)^2^+0.2504P] where P=(Fo^2^+2Fc^2^)/3'
_refine_ls_weighting_scheme calc
_refine_ls_wR_factor_gt 0.1267
_refine_ls_wR_factor_ref 0.1370
_reflns_number_gt 1775
_reflns_number_total 2419
_reflns_threshold_expression >2sigma(I)
_cod_data_source_file jo0706832si20070403_060801_6.cif
_cod_data_source_block 23=1196
_cod_depositor_comments
;
The following automatic conversions were performed:
'_symmetry_cell_setting' value 'Triclinic' changed to 'triclinic'
according to '/home/saulius/struct/CIF-dictionaries/cif_core.dic'
dictionary named 'cif_core.dic' version 2.4.1 from 2010-06-29.

Automatic conversion script
Id: cif_fix_enum 1527 2010-12-29 10:47:43Z saulius 
;
_cod_database_code 4024120

loop_
_symmetry_equiv_pos_as_xyz
'x, y, z'
'-x, -y, -z'

loop_
_atom_site_label
_atom_site_type_symbol
_atom_site_fract_x
_atom_site_fract_y
_atom_site_fract_z
_atom_site_U_iso_or_equiv
_atom_site_adp_type
_atom_site_occupancy
_atom_site_symmetry_multiplicity
_atom_site_calc_flag
_atom_site_refinement_flags
_atom_site_disorder_assembly
_atom_site_disorder_group
O1 O 0.2768(2) 0.15105(14) 0.18519(14) 0.0321(3) Uani 1 1 d U . .
O2 O 0.2499(2) 0.72075(14) 0.57059(16) 0.0386(4) Uani 1 1 d U . .
H2O H 0.2477 0.7238 0.6580 0.058 Uiso 1 1 calc R . .
O3 O 0.1754(3) 0.36674(18) 0.73146(16) 0.0501(4) Uani 1 1 d U . .
O4 O 0.2486(2) 0.60556(17) 0.77441(16) 0.0460(4) Uani 1 1 d U . .
N1 N 0.2237(2) 0.47356(19) 0.68806(17) 0.0324(4) Uani 1 1 d U . .
C1 C 0.2249(3) 0.0112(2) 0.2192(2) 0.0307(4) Uani 1 1 d U . .
C2 C 0.3252(3) 0.0300(2) 0.3671(2) 0.0326(4) Uani 1 1 d U . .
H2A H 0.4718 0.0472 0.3625 0.039 Uiso 1 1 calc R . .
H2B H 0.2929 -0.0647 0.3917 0.039 Uiso 1 1 calc R . .
C3 C 0.2595(3) 0.1620(2) 0.4865(2) 0.0306(4) Uani 1 1 d U . .
H3A H 0.1247 0.1314 0.5131 0.037 Uiso 1 1 calc R . .
H3B H 0.3525 0.1872 0.5739 0.037 Uiso 1 1 calc R . .
C4 C 0.2552(2) 0.3006(2) 0.43818(19) 0.0248(4) Uani 1 1 d U . .
C5 C 0.2467(2) 0.4501(2) 0.53482(19) 0.0256(4) Uani 1 1 d U . .
C6 C 0.2549(2) 0.5761(2) 0.4855(2) 0.0282(4) Uani 1 1 d U . .
C7 C 0.2647(3) 0.5534(2) 0.3380(2) 0.0296(4) Uani 1 1 d U . .
H7A H 0.2697 0.6384 0.3037 0.036 Uiso 1 1 calc R . .
C8 C 0.2674(3) 0.4110(2) 0.2392(2) 0.0282(4) Uani 1 1 d U . .
C9 C 0.2647(3) 0.28632(19) 0.29185(19) 0.0252(4) Uani 1 1 d U . .
C10 C 0.3097(4) -0.1088(2) 0.0995(2) 0.0459(6) Uani 1 1 d U . .
H10A H 0.4550 -0.0846 0.1038 0.069 Uiso 1 1 calc R . .
H10B H 0.2522 -0.1111 0.0047 0.069 Uiso 1 1 calc R . .
H10C H 0.2764 -0.2083 0.1126 0.069 Uiso 1 1 calc R . .
C11 C -0.0011(3) -0.0202(2) 0.2155(2) 0.0383(5) Uani 1 1 d U . .
H11A H -0.0520 0.0631 0.2889 0.057 Uiso 1 1 calc R . .
H11B H -0.0383 -0.1153 0.2364 0.057 Uiso 1 1 calc R . .
H11C H -0.0588 -0.0286 0.1190 0.057 Uiso 1 1 calc R . .
C12 C 0.2725(4) 0.3881(2) 0.0797(2) 0.0409(5) Uani 1 1 d U . .
H12A H 0.2767 0.4864 0.0627 0.061 Uiso 1 1 calc R . .
H12B H 0.1526 0.3219 0.0285 0.061 Uiso 1 1 calc R . .
H12C H 0.3914 0.3412 0.0435 0.061 Uiso 1 1 calc R . .

loop_
_atom_site_aniso_label
_atom_site_aniso_U_11
_atom_site_aniso_U_22
_atom_site_aniso_U_33
_atom_site_aniso_U_23
_atom_site_aniso_U_13
_atom_site_aniso_U_12
O1 0.0502(8) 0.0202(6) 0.0254(7) 0.0068(5) 0.0059(6) 0.0029(5)
O2 0.0400(8) 0.0223(7) 0.0471(8) 0.0008(6) 0.0042(6) 0.0061(6)
O3 0.0804(12) 0.0413(9) 0.0292(8) 0.0117(7) 0.0088(7) 0.0067(8)
O4 0.0525(9) 0.0382(8) 0.0334(8) -0.0067(7) 0.0050(6) -0.0005(7)
N1 0.0314(8) 0.0328(8) 0.0277(8) 0.0020(7) 0.0013(6) 0.0033(7)
C1 0.0459(10) 0.0191(8) 0.0267(9) 0.0067(7) 0.0053(8) 0.0032(8)
C2 0.0429(11) 0.0226(9) 0.0343(10) 0.0117(8) 0.0001(8) 0.0049(8)
C3 0.0395(10) 0.0261(9) 0.0255(9) 0.0087(7) -0.0035(7) 0.0007(8)
C4 0.0220(8) 0.0236(8) 0.0271(8) 0.0067(7) -0.0023(7) 0.0010(6)
C5 0.0215(8) 0.0263(8) 0.0259(8) 0.0047(7) -0.0013(7) 0.0009(7)
C6 0.0203(8) 0.0219(8) 0.0380(9) 0.0037(7) 0.0000(7) 0.0016(7)
C7 0.0279(9) 0.0218(8) 0.0404(10) 0.0126(7) -0.0022(8) 0.0014(7)
C8 0.0269(9) 0.0256(9) 0.0328(9) 0.0111(7) -0.0006(7) 0.0019(7)
C9 0.0269(9) 0.0207(8) 0.0264(8) 0.0058(7) 0.0002(7) 0.0020(7)
C10 0.0741(15) 0.0265(10) 0.0362(11) 0.0049(9) 0.0153(11) 0.0135(10)
C11 0.0469(11) 0.0316(10) 0.0316(10) 0.0066(9) -0.0028(8) -0.0037(8)
C12 0.0602(14) 0.0312(10) 0.0329(10) 0.0143(9) 0.0005(9) 0.0001(9)

loop_
_atom_type_symbol
_atom_type_description
_atom_type_scat_dispersion_real
_atom_type_scat_dispersion_imag
_atom_type_scat_source
C C 0.0033 0.0016 'International Tables Vol C Tables 4.2.6.8 and 6.1.1.4'
H H 0.0000 0.0000 'International Tables Vol C Tables 4.2.6.8 and 6.1.1.4'
N N 0.0061 0.0033 'International Tables Vol C Tables 4.2.6.8 and 6.1.1.4'
O O 0.0106 0.0060 'International Tables Vol C Tables 4.2.6.8 and 6.1.1.4'

loop_
_geom_angle_atom_site_label_1
_geom_angle_atom_site_label_2
_geom_angle_atom_site_label_3
_geom_angle
_geom_angle_site_symmetry_1
_geom_angle_site_symmetry_3
_geom_angle_publ_flag
C9 O1 C1 118.18(14) . . ?
C6 O2 H2O 109.5 . . ?
O3 N1 O4 120.41(17) . . ?
O3 N1 C5 120.61(15) . . ?
O4 N1 C5 118.95(17) . . ?
O1 C1 C2 107.99(14) . . ?
O1 C1 C10 104.35(15) . . ?
C2 C1 C10 111.36(18) . . ?
O1 C1 C11 108.63(16) . . ?
C2 C1 C11 112.62(16) . . ?
C10 C1 C11 111.45(17) . . ?
C1 C2 C3 112.22(16) . . ?
C1 C2 H2A 109.2 . . ?
C3 C2 H2A 109.2 . . ?
C1 C2 H2B 109.2 . . ?
C3 C2 H2B 109.2 . . ?
H2A C2 H2B 107.9 . . ?
C4 C3 C2 111.53(16) . . ?
C4 C3 H3A 109.3 . . ?
C2 C3 H3A 109.3 . . ?
C4 C3 H3B 109.3 . . ?
C2 C3 H3B 109.3 . . ?
H3A C3 H3B 108.0 . . ?
C9 C4 C5 116.36(17) . . ?
C9 C4 C3 119.45(15) . . ?
C5 C4 C3 124.18(16) . . ?
C6 C5 C4 121.90(17) . . ?
C6 C5 N1 118.23(16) . . ?
C4 C5 N1 119.85(17) . . ?
O2 C6 C7 116.25(18) . . ?
O2 C6 C5 125.18(18) . . ?
C7 C6 C5 118.56(16) . . ?
C8 C7 C6 122.00(18) . . ?
C8 C7 H7A 119.0 . . ?
C6 C7 H7A 119.0 . . ?
C7 C8 C9 118.44(18) . . ?
C7 C8 C12 121.24(18) . . ?
C9 C8 C12 120.32(16) . . ?
O1 C9 C4 123.65(16) . . ?
O1 C9 C8 113.65(16) . . ?
C4 C9 C8 122.69(16) . . ?
C1 C10 H10A 109.5 . . ?
C1 C10 H10B 109.5 . . ?
H10A C10 H10B 109.5 . . ?
C1 C10 H10C 109.5 . . ?
H10A C10 H10C 109.5 . . ?
H10B C10 H10C 109.5 . . ?
C1 C11 H11A 109.5 . . ?
C1 C11 H11B 109.5 . . ?
H11A C11 H11B 109.5 . . ?
C1 C11 H11C 109.5 . . ?
H11A C11 H11C 109.5 . . ?
H11B C11 H11C 109.5 . . ?
C8 C12 H12A 109.5 . . ?
C8 C12 H12B 109.5 . . ?
H12A C12 H12B 109.5 . . ?
C8 C12 H12C 109.5 . . ?
H12A C12 H12C 109.5 . . ?
H12B C12 H12C 109.5 . . ?

loop_
_geom_bond_atom_site_label_1
_geom_bond_atom_site_label_2
_geom_bond_distance
_geom_bond_site_symmetry_2
_geom_bond_publ_flag
O1 C9 1.375(2) . ?
O1 C1 1.455(2) . ?
O2 C6 1.353(2) . ?
O2 H2O 0.8400 . ?
O3 N1 1.216(2) . ?
O4 N1 1.248(2) . ?
N1 C5 1.449(2) . ?
C1 C2 1.518(3) . ?
C1 C10 1.519(3) . ?
C1 C11 1.520(3) . ?
C2 C3 1.524(2) . ?
C2 H2A 0.9900 . ?
C2 H2B 0.9900 . ?
C3 C4 1.512(3) . ?
C3 H3A 0.9900 . ?
C3 H3B 0.9900 . ?
C4 C9 1.387(3) . ?
C4 C5 1.429(2) . ?
C5 C6 1.398(3) . ?
C6 C7 1.384(3) . ?
C7 C8 1.380(2) . ?
C7 H7A 0.9500 . ?
C8 C9 1.409(3) . ?
C8 C12 1.496(3) . ?
C10 H10A 0.9800 . ?
C10 H10B 0.9800 . ?
C10 H10C 0.9800 . ?
C11 H11A 0.9800 . ?
C11 H11B 0.9800 . ?
C11 H11C 0.9800 . ?
C12 H12A 0.9800 . ?
C12 H12B 0.9800 . ?
C12 H12C 0.9800 . ?

loop_
_geom_hbond_atom_site_label_D
_geom_hbond_atom_site_label_H
_geom_hbond_atom_site_label_A
_geom_hbond_distance_DH
_geom_hbond_distance_HA
_geom_hbond_distance_DA
_geom_hbond_angle_DHA
_geom_hbond_site_symmetry_A
O2 H2O O4 0.84 1.81 2.527(2) 142.4 .

loop_
_geom_torsion_atom_site_label_1
_geom_torsion_atom_site_label_2
_geom_torsion_atom_site_label_3
_geom_torsion_atom_site_label_4
_geom_torsion
_geom_torsion_site_symmetry_1
_geom_torsion_site_symmetry_2
_geom_torsion_site_symmetry_3
_geom_torsion_site_symmetry_4
_geom_torsion_publ_flag
C9 O1 C1 C2 -45.6(2) . . . . ?
C9 O1 C1 C10 -164.19(16) . . . . ?
C9 O1 C1 C11 76.82(19) . . . . ?
O1 C1 C2 C3 59.5(2) . . . . ?
C10 C1 C2 C3 173.51(16) . . . . ?
C11 C1 C2 C3 -60.4(2) . . . . ?
C1 C2 C3 C4 -44.2(2) . . . . ?
C2 C3 C4 C9 14.0(2) . . . . ?
C2 C3 C4 C5 -164.38(16) . . . . ?
C9 C4 C5 C6 -2.3(2) . . . . ?
C3 C4 C5 C6 176.15(16) . . . . ?
C9 C4 C5 N1 176.05(15) . . . . ?
C3 C4 C5 N1 -5.5(3) . . . . ?
O3 N1 C5 C6 164.98(18) . . . . ?
O4 N1 C5 C6 -13.0(2) . . . . ?
O3 N1 C5 C4 -13.5(3) . . . . ?
O4 N1 C5 C4 168.53(16) . . . . ?
C4 C5 C6 O2 -179.22(15) . . . . ?
N1 C5 C6 O2 2.4(3) . . . . ?
C4 C5 C6 C7 2.3(3) . . . . ?
N1 C5 C6 C7 -176.14(15) . . . . ?
O2 C6 C7 C8 -178.94(16) . . . . ?
C5 C6 C7 C8 -0.3(3) . . . . ?
C6 C7 C8 C9 -1.5(3) . . . . ?
C6 C7 C8 C12 178.33(18) . . . . ?
C1 O1 C9 C4 16.8(3) . . . . ?
C1 O1 C9 C8 -164.64(16) . . . . ?
C5 C4 C9 O1 178.93(15) . . . . ?
C3 C4 C9 O1 0.4(3) . . . . ?
C5 C4 C9 C8 0.5(3) . . . . ?
C3 C4 C9 C8 -178.08(17) . . . . ?
C7 C8 C9 O1 -177.22(15) . . . . ?
C12 C8 C9 O1 3.0(3) . . . . ?
C7 C8 C9 C4 1.4(3) . . . . ?
C12 C8 C9 C4 -178.45(18) . . . . ?
